data_4346945
loop_
_publ_author_name
'England, Jason'
'Bill, Eckhard'
'Weyherm\"uller, Thomas'
'Neese, Frank'
'Atanasov, Mihail'
'Wieghardt, Karl'

_publ_section_title
;
 Molecular and Electronic Structures of Homoleptic Six-Coordinate
 Cobalt(I) Complexes of 2,2':6',2&#x2033;-Terpyridine, 2,2'-Bipyridine,
 and 1,10-Phenanthroline. An Experimental and Computational Study.
;
_journal_issue 24
_journal_name_full 'Inorganic chemistry'
_journal_page_first 12002
_journal_page_last 12018
_journal_paper_doi 10.1021/acs.inorgchem.5b02415
_journal_volume 54
_journal_year 2015
_chemical_compound_source 'tetrahydrofuran, pentane'
_chemical_formula_moiety 'C54 H70 Co N6, C4 H8 O, 2(C4 Co O4)'
_chemical_formula_sum 'C66 H78 Co3 N6 O9'
_chemical_formula_weight 1276.13
_space_group_IT_number 14
_space_group_name_Hall '-P 2ybc'
_space_group_name_H-M_alt 'P 1 21/c 1'
_symmetry_cell_setting monoclinic
_symmetry_Int_Tables_number 14
_symmetry_space_group_name_Hall '-P 2ybc'
_symmetry_space_group_name_H-M 'P 1 21/c 1'
_atom_sites_solution_hydrogens geom
_atom_sites_solution_primary direct
_atom_sites_solution_secondary difmap
_audit_block_code WGT-CA-037-03
_audit_creation_date 2011-09-19
_audit_creation_method SHELXL-97
_cell_angle_alpha 90.00
_cell_angle_beta 90.994(2)
_cell_angle_gamma 90.00
_cell_formula_units_Z 4
_cell_length_a 18.432(2)
_cell_length_b 16.797(2)
_cell_length_c 20.428(2)
_cell_measurement_reflns_used 9895
_cell_measurement_temperature 100
_cell_measurement_theta_max 30.9412
_cell_measurement_theta_min 2.5676
_cell_volume 6323.6(12)
_computing_cell_refinement 'SAINT software (Bruker AXS, 2004)'
_computing_data_collection 'APEX2 (Bruker AXS, 2008)'
_computing_data_reduction 'SAINT software (Bruker AXS, 2004)'
_computing_structure_refinement 'SHELXL-97 (Sheldrick, 1997)'
_computing_structure_solution 'SHELXS-97 (Sheldrick, 1990)'
_diffrn_ambient_temperature 100(2)
_diffrn_detector_area_resol_mean 66.67
_diffrn_measured_fraction_theta_full 0.996
_diffrn_measured_fraction_theta_max 0.996
_diffrn_measurement_device_type 'Bruker-AXS Kappa Mach3 APEX-II'
_diffrn_measurement_method 'CCD \f- and \w-scans'
_diffrn_radiation_monochromator 'Incoatec Helios mirrors'
_diffrn_radiation_source '0.2 x 2mm^2^ focus rotating anode'
_diffrn_radiation_type MoK\a
_diffrn_radiation_wavelength 0.71073
_diffrn_reflns_av_R_equivalents 0.0402
_diffrn_reflns_av_sigmaI/netI 0.0213
_diffrn_reflns_limit_h_max 26
_diffrn_reflns_limit_h_min -26
_diffrn_reflns_limit_k_max 24
_diffrn_reflns_limit_k_min -24
_diffrn_reflns_limit_l_max 29
_diffrn_reflns_limit_l_min -29
_diffrn_reflns_number 178786
_diffrn_reflns_theta_full 30.99
_diffrn_reflns_theta_max 30.99
_diffrn_reflns_theta_min 1.57
_exptl_absorpt_coefficient_mu 0.838
_exptl_absorpt_correction_T_max 0.95786
_exptl_absorpt_correction_T_min 0.78986
_exptl_absorpt_correction_type gaussian
_exptl_absorpt_process_details 'SADABS (Bruker AXS, 2008)'
_exptl_crystal_colour brown
_exptl_crystal_density_diffrn 1.340
_exptl_crystal_density_method 'not measured'
_exptl_crystal_description platelet
_exptl_crystal_F_000 2676
_exptl_crystal_size_max 0.18
_exptl_crystal_size_mid 0.14
_exptl_crystal_size_min 0.04
_refine_diff_density_max 0.786
_refine_diff_density_min -0.641
_refine_diff_density_rms 0.065
_refine_ls_extinction_method none
_refine_ls_goodness_of_fit_ref 1.058
_refine_ls_hydrogen_treatment constr
_refine_ls_matrix_type full
_refine_ls_number_parameters 791
_refine_ls_number_reflns 20050
_refine_ls_number_restraints 7
_refine_ls_restrained_S_all 1.058
_refine_ls_R_factor_all 0.0471
_refine_ls_R_factor_gt 0.0329
_refine_ls_shift/su_max 0.002
_refine_ls_shift/su_mean 0.000
_refine_ls_structure_factor_coef Fsqd
_refine_ls_weighting_details 'calc w=1/[\s^2^(Fo^2^)+(0.0431P)^2^+4.0838P] where P=(Fo^2^+2Fc^2^)/3'
_refine_ls_weighting_scheme calc
_refine_ls_wR_factor_gt 0.0829
_refine_ls_wR_factor_ref 0.0943
_reflns_number_gt 16466
_reflns_number_total 20050
_reflns_threshold_expression >2sigma(I)
_cod_data_source_file ic5b02415_si_002.cif
_cod_data_source_block 2
_cod_original_sg_symbol_H-M 'P 21/c'
_cod_database_code 4346945

loop_
_symmetry_equiv_pos_as_xyz
'x, y, z'
'-x, y+1/2, -z+1/2'
'-x, -y, -z'
'x, -y-1/2, z-1/2'

loop_
_atom_site_label
_atom_site_type_symbol
_atom_site_fract_x
_atom_site_fract_y
_atom_site_fract_z
_atom_site_U_iso_or_equiv
_atom_site_adp_type
_atom_site_occupancy
_atom_site_symmetry_multiplicity
_atom_site_calc_flag
_atom_site_refinement_flags
_atom_site_disorder_assembly
_atom_site_disorder_group
Co1 Co 0.277552(9) 0.382748(10) 0.392491(8) 0.01260(4) Uani 1 1 d . A .
N1 N 0.28255(6) 0.41104(7) 0.49598(5) 0.0153(2) Uani 1 1 d . . .
C2 C 0.22626(7) 0.42694(8) 0.53424(6) 0.0172(2) Uani 1 1 d . . .
H2 H 0.1802 0.4361 0.5140 0.021 Uiso 1 1 calc R . .
C3 C 0.23164(7) 0.43081(8) 0.60198(6) 0.0167(2) Uani 1 1 d . . .
H3 H 0.1901 0.4434 0.6269 0.020 Uiso 1 1 calc R . .
C4 C 0.29772(7) 0.41629(8) 0.63335(6) 0.0159(2) Uani 1 1 d . . .
C5 C 0.35715(7) 0.40221(8) 0.59307(6) 0.0162(2) Uani 1 1 d . . .
H5 H 0.4039 0.3941 0.6121 0.019 Uiso 1 1 calc R . .
C6 C 0.34814(7) 0.40006(8) 0.52557(6) 0.0148(2) Uani 1 1 d . . .
C7 C 0.40830(7) 0.38448(8) 0.47953(6) 0.0147(2) Uani 1 1 d . . .
C8 C 0.48038(7) 0.37213(8) 0.49779(6) 0.0163(2) Uani 1 1 d . A .
H8 H 0.4948 0.3754 0.5426 0.020 Uiso 1 1 calc R . .
C9 C 0.53175(7) 0.35487(8) 0.45001(6) 0.0161(2) Uani 1 1 d D . .
C10 C 0.50773(7) 0.35405(8) 0.38477(6) 0.0174(2) Uani 1 1 d . A .
H10 H 0.5410 0.3433 0.3509 0.021 Uiso 1 1 calc R . .
C11 C 0.43531(7) 0.36900(8) 0.36946(6) 0.0146(2) Uani 1 1 d . . .
N12 N 0.38686(6) 0.38244(7) 0.41648(5) 0.01423(19) Uani 1 1 d . A .
C13 C 0.40332(7) 0.37132(8) 0.30249(6) 0.0147(2) Uani 1 1 d . A .
C14 C 0.44479(7) 0.37397(8) 0.24642(6) 0.0172(2) Uani 1 1 d . . .
H14 H 0.4962 0.3719 0.2499 0.021 Uiso 1 1 calc R A .
C15 C 0.41098(7) 0.37970(8) 0.18488(6) 0.0169(2) Uani 1 1 d . A .
C16 C 0.33557(7) 0.38205(8) 0.18365(6) 0.0183(2) Uani 1 1 d . . .
H16 H 0.3100 0.3855 0.1430 0.022 Uiso 1 1 calc R A .
C17 C 0.29746(7) 0.37946(8) 0.24146(6) 0.0175(2) Uani 1 1 d . A .
H17 H 0.2460 0.3814 0.2392 0.021 Uiso 1 1 calc R . .
N18 N 0.33006(6) 0.37431(7) 0.30031(5) 0.0149(2) Uani 1 1 d . . .
C19 C 0.30590(7) 0.41460(9) 0.70776(6) 0.0190(2) Uani 1 1 d . . .
C20 C 0.34985(9) 0.48705(10) 0.73068(8) 0.0281(3) Uani 1 1 d . . .
H20A H 0.3966 0.4877 0.7086 0.042 Uiso 1 1 calc R . .
H20B H 0.3581 0.4840 0.7781 0.042 Uiso 1 1 calc R . .
H20C H 0.3229 0.5358 0.7200 0.042 Uiso 1 1 calc R . .
C21 C 0.23187(9) 0.41620(12) 0.74076(7) 0.0315(4) Uani 1 1 d . . .
H21A H 0.2075 0.4667 0.7308 0.047 Uiso 1 1 calc R . .
H21B H 0.2387 0.4110 0.7882 0.047 Uiso 1 1 calc R . .
H21C H 0.2021 0.3719 0.7243 0.047 Uiso 1 1 calc R . .
C22 C 0.34535(10) 0.33795(10) 0.72815(7) 0.0283(3) Uani 1 1 d . . .
H22A H 0.3183 0.2918 0.7114 0.042 Uiso 1 1 calc R . .
H22B H 0.3487 0.3351 0.7760 0.042 Uiso 1 1 calc R . .
H22C H 0.3942 0.3379 0.7101 0.042 Uiso 1 1 calc R . .
C23 C 0.61058(10) 0.33539(15) 0.46797(11) 0.0191(2) Uani 0.865(2) 1 d PD A 1
C24 C 0.66210(9) 0.37532(12) 0.42001(10) 0.0283(4) Uani 0.865(2) 1 d PD A 1
H24A H 0.6537 0.4329 0.4200 0.042 Uiso 0.865(2) 1 calc PR A 1
H24B H 0.6531 0.3542 0.3759 0.042 Uiso 0.865(2) 1 calc PR A 1
H24C H 0.7124 0.3644 0.4334 0.042 Uiso 0.865(2) 1 calc PR A 1
C25 C 0.62031(10) 0.24497(12) 0.46301(11) 0.0296(4) Uani 0.865(2) 1 d PD A 1
H25A H 0.6705 0.2309 0.4746 0.044 Uiso 0.865(2) 1 calc PR A 1
H25B H 0.6094 0.2277 0.4181 0.044 Uiso 0.865(2) 1 calc PR A 1
H25C H 0.5873 0.2185 0.4932 0.044 Uiso 0.865(2) 1 calc PR A 1
C26 C 0.63085(10) 0.36324(16) 0.53688(10) 0.0371(5) Uani 0.865(2) 1 d PD A 1
H26A H 0.6205 0.4202 0.5409 0.056 Uiso 0.865(2) 1 calc PR A 1
H26B H 0.6827 0.3538 0.5452 0.056 Uiso 0.865(2) 1 calc PR A 1
H26C H 0.6024 0.3336 0.5688 0.056 Uiso 0.865(2) 1 calc PR A 1
C23' C 0.6109(5) 0.3358(7) 0.4686(6) 0.0191(2) Uani 0.135(2) 1 d PD A 2
C24' C 0.6601(6) 0.3131(7) 0.4116(5) 0.0283(4) Uani 0.135(2) 1 d PD A 2
H24D H 0.6597 0.3560 0.3790 0.042 Uiso 0.135(2) 1 calc PR A 2
H24E H 0.6423 0.2639 0.3912 0.042 Uiso 0.135(2) 1 calc PR A 2
H24F H 0.7098 0.3049 0.4282 0.042 Uiso 0.135(2) 1 calc PR A 2
C25' C 0.6161(6) 0.2672(7) 0.5183(6) 0.0296(4) Uani 0.135(2) 1 d PD A 2
H25D H 0.6671 0.2570 0.5295 0.044 Uiso 0.135(2) 1 calc PR A 2
H25E H 0.5944 0.2191 0.4991 0.044 Uiso 0.135(2) 1 calc PR A 2
H25F H 0.5900 0.2817 0.5579 0.044 Uiso 0.135(2) 1 calc PR A 2
C26' C 0.6420(6) 0.4109(8) 0.5008(6) 0.0371(5) Uani 0.135(2) 1 d PD A 2
H26D H 0.6377 0.4557 0.4702 0.056 Uiso 0.135(2) 1 calc PR A 2
H26E H 0.6932 0.4022 0.5122 0.056 Uiso 0.135(2) 1 calc PR A 2
H26F H 0.6150 0.4228 0.5405 0.056 Uiso 0.135(2) 1 calc PR A 2
C27 C 0.45442(8) 0.37950(9) 0.12195(7) 0.0216(3) Uani 1 1 d . . .
C28 C 0.53038(9) 0.41393(11) 0.13232(8) 0.0289(3) Uani 1 1 d . A .
H28A H 0.5581 0.3799 0.1626 0.043 Uiso 1 1 calc R . .
H28B H 0.5267 0.4676 0.1508 0.043 Uiso 1 1 calc R . .
H28C H 0.5551 0.4164 0.0903 0.043 Uiso 1 1 calc R . .
C29 C 0.41631(10) 0.42812(16) 0.06843(8) 0.0430(5) Uani 1 1 d . A .
H29A H 0.4460 0.4283 0.0291 0.064 Uiso 1 1 calc R . .
H29B H 0.4096 0.4829 0.0837 0.064 Uiso 1 1 calc R . .
H29C H 0.3689 0.4044 0.0581 0.064 Uiso 1 1 calc R . .
C30 C 0.45985(13) 0.29247(12) 0.10000(11) 0.0478(6) Uani 1 1 d . A .
H30A H 0.4866 0.2896 0.0590 0.072 Uiso 1 1 calc R . .
H30B H 0.4110 0.2707 0.0931 0.072 Uiso 1 1 calc R . .
H30C H 0.4854 0.2615 0.1338 0.072 Uiso 1 1 calc R . .
N31 N 0.23877(6) 0.49611(7) 0.36136(5) 0.0152(2) Uani 1 1 d . . .
C32 C 0.27957(7) 0.55629(8) 0.34089(7) 0.0190(2) Uani 1 1 d . A .
H32 H 0.3300 0.5472 0.3354 0.023 Uiso 1 1 calc R . .
C33 C 0.25228(7) 0.63153(8) 0.32721(7) 0.0191(2) Uani 1 1 d . . .
H33 H 0.2836 0.6724 0.3125 0.023 Uiso 1 1 calc R A .
C34 C 0.17905(7) 0.64676(8) 0.33510(6) 0.0154(2) Uani 1 1 d . A .
C35 C 0.13577(7) 0.58245(8) 0.35432(6) 0.0149(2) Uani 1 1 d . . .
H35 H 0.0850 0.5896 0.3591 0.018 Uiso 1 1 calc R A .
C36 C 0.16654(7) 0.50862(7) 0.36631(6) 0.0129(2) Uani 1 1 d . A .
C37 C 0.12499(7) 0.43623(7) 0.38347(6) 0.0128(2) Uani 1 1 d . . .
C38 C 0.05055(7) 0.43300(8) 0.39149(6) 0.0140(2) Uani 1 1 d . A .
H38 H 0.0222 0.4801 0.3879 0.017 Uiso 1 1 calc R . .
C39 C 0.01723(7) 0.35996(8) 0.40485(6) 0.0137(2) Uani 1 1 d . . .
C40 C 0.06138(7) 0.29247(8) 0.41031(6) 0.0144(2) Uani 1 1 d . A .
H40 H 0.0407 0.2417 0.4185 0.017 Uiso 1 1 calc R . .
C41 C 0.13615(7) 0.30053(7) 0.40356(6) 0.0132(2) Uani 1 1 d . . .
N42 N 0.16632(6) 0.37098(6) 0.39043(5) 0.01314(19) Uani 1 1 d . A .
C43 C 0.18989(7) 0.23493(8) 0.41089(6) 0.0136(2) Uani 1 1 d . A .
C44 C 0.17132(7) 0.15671(8) 0.42533(6) 0.0156(2) Uani 1 1 d . . .
H44 H 0.1217 0.1424 0.4293 0.019 Uiso 1 1 calc R A .
C45 C 0.22554(7) 0.09893(8) 0.43401(6) 0.0158(2) Uani 1 1 d . A .
C46 C 0.29664(7) 0.12382(8) 0.42544(6) 0.0170(2) Uani 1 1 d . . .
H46 H 0.3353 0.0867 0.4297 0.020 Uiso 1 1 calc R A .
C47 C 0.31119(7) 0.20253(8) 0.41076(6) 0.0173(2) Uani 1 1 d . A .
H47 H 0.3603 0.2180 0.4053 0.021 Uiso 1 1 calc R . .
N48 N 0.25961(6) 0.25780(7) 0.40383(5) 0.0149(2) Uani 1 1 d . . .
C49 C 0.14647(8) 0.72947(8) 0.32531(7) 0.0187(2) Uani 1 1 d . . .
C50 C 0.12351(9) 0.76030(9) 0.39270(8) 0.0268(3) Uani 1 1 d . A .
H50A H 0.0865 0.7249 0.4105 0.040 Uiso 1 1 calc R . .
H50B H 0.1036 0.8141 0.3881 0.040 Uiso 1 1 calc R . .
H50C H 0.1658 0.7615 0.4224 0.040 Uiso 1 1 calc R . .
C51 C 0.20075(9) 0.78774(9) 0.29602(9) 0.0285(3) Uani 1 1 d . A .
H51A H 0.2430 0.7929 0.3256 0.043 Uiso 1 1 calc R . .
H51B H 0.1777 0.8399 0.2903 0.043 Uiso 1 1 calc R . .
H51C H 0.2164 0.7678 0.2535 0.043 Uiso 1 1 calc R . .
C52 C 0.07947(8) 0.72516(9) 0.28030(8) 0.0256(3) Uani 1 1 d . A .
H52A H 0.0932 0.7035 0.2377 0.038 Uiso 1 1 calc R . .
H52B H 0.0592 0.7787 0.2743 0.038 Uiso 1 1 calc R . .
H52C H 0.0430 0.6905 0.3000 0.038 Uiso 1 1 calc R . .
C53 C -0.06489(7) 0.35773(8) 0.41371(6) 0.0154(2) Uani 1 1 d . A .
C54 C -0.10286(8) 0.39457(9) 0.35339(7) 0.0208(3) Uani 1 1 d . . .
H54A H -0.0883 0.4504 0.3492 0.031 Uiso 1 1 calc R A .
H54B H -0.1556 0.3915 0.3584 0.031 Uiso 1 1 calc R . .
H54C H -0.0889 0.3653 0.3141 0.031 Uiso 1 1 calc R . .
C55 C -0.09260(7) 0.27259(8) 0.42254(8) 0.0212(3) Uani 1 1 d . . .
H55A H -0.0798 0.2406 0.3843 0.032 Uiso 1 1 calc R A .
H55B H -0.1455 0.2733 0.4269 0.032 Uiso 1 1 calc R . .
H55C H -0.0703 0.2493 0.4620 0.032 Uiso 1 1 calc R . .
C56 C -0.08297(8) 0.40726(9) 0.47463(7) 0.0209(3) Uani 1 1 d . . .
H56A H -0.0573 0.3852 0.5129 0.031 Uiso 1 1 calc R A .
H56B H -0.1354 0.4056 0.4818 0.031 Uiso 1 1 calc R . .
H56C H -0.0677 0.4625 0.4680 0.031 Uiso 1 1 calc R . .
C57 C 0.20847(8) 0.01424(8) 0.45585(7) 0.0194(2) Uani 1 1 d . . .
C58 C 0.21026(13) 0.01472(12) 0.53110(9) 0.0428(5) Uani 1 1 d . A .
H58A H 0.1724 0.0504 0.5471 0.064 Uiso 1 1 calc R . .
H58B H 0.2578 0.0333 0.5468 0.064 Uiso 1 1 calc R . .
H58C H 0.2016 -0.0393 0.5474 0.064 Uiso 1 1 calc R . .
C59 C 0.26455(14) -0.04460(11) 0.43200(15) 0.0603(8) Uani 1 1 d . A .
H59A H 0.2531 -0.0979 0.4483 0.090 Uiso 1 1 calc R . .
H59B H 0.3128 -0.0287 0.4482 0.090 Uiso 1 1 calc R . .
H59C H 0.2641 -0.0452 0.3840 0.090 Uiso 1 1 calc R . .
C60 C 0.13278(11) -0.01243(11) 0.43518(13) 0.0469(6) Uani 1 1 d . A .
H60A H 0.1296 -0.0159 0.3873 0.070 Uiso 1 1 calc R . .
H60B H 0.0971 0.0261 0.4507 0.070 Uiso 1 1 calc R . .
H60C H 0.1228 -0.0648 0.4541 0.070 Uiso 1 1 calc R . .
Co70 Co 0.422326(11) 0.639524(13) 0.218075(10) 0.02252(5) Uani 1 1 d . . .
C71 C 0.48838(9) 0.63806(10) 0.15626(9) 0.0304(3) Uani 1 1 d . . .
O72 O 0.53035(8) 0.63693(9) 0.11525(7) 0.0421(3) Uani 1 1 d . . .
C73 C 0.34203(9) 0.59470(10) 0.18604(8) 0.0261(3) Uani 1 1 d . . .
O74 O 0.28864(7) 0.56884(9) 0.16576(7) 0.0386(3) Uani 1 1 d . . .
C75 C 0.45504(8) 0.59036(10) 0.28872(8) 0.0269(3) Uani 1 1 d . . .
O76 O 0.47557(6) 0.55975(8) 0.33648(6) 0.0344(3) Uani 1 1 d . . .
C77 C 0.39705(9) 0.73716(10) 0.23748(8) 0.0269(3) Uani 1 1 d . . .
O78 O 0.37803(7) 0.80124(8) 0.24918(7) 0.0364(3) Uani 1 1 d . . .
Co80 Co 0.110051(10) 0.264039(12) 0.113167(9) 0.01811(4) Uani 1 1 d . . .
C81 C 0.10943(9) 0.29487(10) 0.19608(8) 0.0270(3) Uani 1 1 d . . .
O82 O 0.10849(8) 0.31440(10) 0.25000(6) 0.0421(3) Uani 1 1 d . . .
C83 C 0.07468(8) 0.16748(9) 0.10842(8) 0.0230(3) Uani 1 1 d . . .
O84 O 0.05080(6) 0.10361(7) 0.10624(7) 0.0329(3) Uani 1 1 d . . .
C85 C 0.05504(8) 0.32799(9) 0.06479(7) 0.0213(3) Uani 1 1 d . . .
O86 O 0.01865(7) 0.36802(7) 0.03226(6) 0.0299(2) Uani 1 1 d . . .
C87 C 0.20008(8) 0.26678(8) 0.08391(7) 0.0205(3) Uani 1 1 d . . .
O88 O 0.25834(6) 0.26817(7) 0.06454(5) 0.0251(2) Uani 1 1 d . . .
O91 O -0.00458(7) 0.60790(8) 0.14293(7) 0.0389(3) Uani 1 1 d . . .
C92 C -0.03174(11) 0.56970(16) 0.20076(10) 0.0498(6) Uani 1 1 d . . .
H92A H -0.0843 0.5586 0.1956 0.060 Uiso 1 1 calc R . .
H92B H -0.0242 0.6043 0.2395 0.060 Uiso 1 1 calc R . .
C93 C 0.01043(13) 0.49243(17) 0.20895(10) 0.0534(6) Uani 1 1 d . . .
H93A H 0.0184 0.4794 0.2558 0.064 Uiso 1 1 calc R . .
H93B H -0.0151 0.4476 0.1871 0.064 Uiso 1 1 calc R . .
C94 C 0.08135(11) 0.51105(13) 0.17580(9) 0.0373(4) Uani 1 1 d . . .
H94A H 0.1149 0.5410 0.2051 0.045 Uiso 1 1 calc R . .
H94B H 0.1056 0.4621 0.1604 0.045 Uiso 1 1 calc R . .
C95 C 0.05475(10) 0.56158(10) 0.11935(9) 0.0315(3) Uani 1 1 d . . .
H95A H 0.0940 0.5968 0.1041 0.038 Uiso 1 1 calc R . .
H95B H 0.0385 0.5275 0.0824 0.038 Uiso 1 1 calc R . .

loop_
_atom_site_aniso_label
_atom_site_aniso_U_11
_atom_site_aniso_U_22
_atom_site_aniso_U_33
_atom_site_aniso_U_23
_atom_site_aniso_U_13
_atom_site_aniso_U_12
Co1 0.01167(7) 0.01493(8) 0.01130(7) -0.00003(6) 0.00266(5) 0.00065(6)
N1 0.0138(5) 0.0194(5) 0.0128(5) -0.0007(4) 0.0021(4) 0.0014(4)
C2 0.0147(5) 0.0216(6) 0.0155(5) -0.0017(5) 0.0023(4) 0.0027(5)
C3 0.0151(5) 0.0200(6) 0.0151(5) -0.0025(4) 0.0045(4) 0.0008(5)
C4 0.0176(6) 0.0171(6) 0.0131(5) -0.0018(4) 0.0035(4) -0.0009(4)
C5 0.0148(5) 0.0208(6) 0.0132(5) -0.0001(4) 0.0021(4) 0.0002(5)
C6 0.0139(5) 0.0180(6) 0.0125(5) 0.0002(4) 0.0027(4) 0.0001(4)
C7 0.0145(5) 0.0171(6) 0.0128(5) 0.0001(4) 0.0028(4) 0.0002(4)
C8 0.0144(5) 0.0204(6) 0.0140(5) 0.0004(4) 0.0015(4) 0.0004(4)
C9 0.0135(5) 0.0174(6) 0.0176(6) -0.0002(4) 0.0026(4) 0.0005(4)
C10 0.0151(5) 0.0214(6) 0.0158(5) -0.0012(5) 0.0040(4) 0.0017(5)
C11 0.0149(5) 0.0161(6) 0.0128(5) -0.0010(4) 0.0034(4) 0.0007(4)
N12 0.0139(5) 0.0170(5) 0.0120(4) -0.0003(4) 0.0030(4) 0.0003(4)
C13 0.0149(5) 0.0161(6) 0.0132(5) -0.0016(4) 0.0030(4) 0.0011(4)
C14 0.0153(5) 0.0217(6) 0.0146(5) -0.0018(5) 0.0042(4) 0.0002(5)
C15 0.0195(6) 0.0185(6) 0.0129(5) -0.0030(4) 0.0042(4) -0.0018(5)
C16 0.0196(6) 0.0220(6) 0.0134(5) -0.0009(5) 0.0017(4) -0.0025(5)
C17 0.0158(6) 0.0221(6) 0.0146(5) -0.0004(5) 0.0016(4) 0.0000(5)
N18 0.0146(5) 0.0173(5) 0.0130(5) -0.0009(4) 0.0033(4) 0.0003(4)
C19 0.0191(6) 0.0262(7) 0.0119(5) -0.0020(5) 0.0032(4) -0.0010(5)
C20 0.0314(8) 0.0331(8) 0.0197(6) -0.0074(6) 0.0007(6) -0.0051(6)
C21 0.0241(7) 0.0563(11) 0.0143(6) -0.0011(6) 0.0071(5) 0.0005(7)
C22 0.0380(8) 0.0312(8) 0.0159(6) 0.0047(6) 0.0036(6) 0.0049(7)
C23 0.0139(5) 0.0246(7) 0.0189(6) 0.0002(5) 0.0019(4) 0.0022(5)
C24 0.0155(7) 0.0341(9) 0.0354(9) 0.0080(8) 0.0032(6) -0.0020(7)
C25 0.0210(8) 0.0271(9) 0.0407(10) 0.0066(8) 0.0024(7) 0.0053(7)
C26 0.0201(8) 0.0647(15) 0.0263(9) -0.0149(9) -0.0052(7) 0.0097(9)
C23' 0.0139(5) 0.0246(7) 0.0189(6) 0.0002(5) 0.0019(4) 0.0022(5)
C24' 0.0155(7) 0.0341(9) 0.0354(9) 0.0080(8) 0.0032(6) -0.0020(7)
C25' 0.0210(8) 0.0271(9) 0.0407(10) 0.0066(8) 0.0024(7) 0.0053(7)
C26' 0.0201(8) 0.0647(15) 0.0263(9) -0.0149(9) -0.0052(7) 0.0097(9)
C27 0.0218(6) 0.0292(7) 0.0140(6) -0.0049(5) 0.0066(5) -0.0050(5)
C28 0.0241(7) 0.0430(9) 0.0198(6) 0.0010(6) 0.0063(5) -0.0108(6)
C29 0.0309(8) 0.0825(16) 0.0157(7) 0.0120(8) 0.0055(6) 0.0017(9)
C30 0.0583(12) 0.0384(10) 0.0479(11) -0.0233(9) 0.0383(10) -0.0184(9)
N31 0.0140(5) 0.0170(5) 0.0148(5) 0.0002(4) 0.0031(4) -0.0004(4)
C32 0.0153(6) 0.0192(6) 0.0226(6) 0.0005(5) 0.0049(5) -0.0024(5)
C33 0.0178(6) 0.0176(6) 0.0221(6) 0.0010(5) 0.0055(5) -0.0029(5)
C34 0.0189(6) 0.0142(5) 0.0133(5) -0.0004(4) 0.0034(4) -0.0011(4)
C35 0.0147(5) 0.0151(6) 0.0149(5) 0.0005(4) 0.0032(4) -0.0003(4)
C36 0.0139(5) 0.0141(5) 0.0107(5) -0.0006(4) 0.0023(4) -0.0008(4)
C37 0.0149(5) 0.0130(5) 0.0105(5) -0.0001(4) 0.0022(4) -0.0004(4)
C38 0.0144(5) 0.0136(5) 0.0142(5) -0.0002(4) 0.0025(4) 0.0008(4)
C39 0.0134(5) 0.0155(5) 0.0122(5) -0.0013(4) 0.0023(4) 0.0002(4)
C40 0.0149(5) 0.0136(5) 0.0150(5) 0.0001(4) 0.0035(4) -0.0006(4)
C41 0.0148(5) 0.0139(5) 0.0110(5) -0.0001(4) 0.0026(4) 0.0012(4)
N42 0.0143(5) 0.0139(5) 0.0113(4) 0.0000(4) 0.0027(3) 0.0006(4)
C43 0.0149(5) 0.0148(5) 0.0112(5) -0.0007(4) 0.0026(4) 0.0018(4)
C44 0.0168(5) 0.0149(6) 0.0153(5) 0.0001(4) 0.0034(4) 0.0011(4)
C45 0.0205(6) 0.0142(5) 0.0127(5) -0.0006(4) 0.0019(4) 0.0020(4)
C46 0.0178(6) 0.0168(6) 0.0164(5) -0.0007(4) 0.0014(4) 0.0044(5)
C47 0.0160(5) 0.0188(6) 0.0171(6) -0.0008(5) 0.0023(4) 0.0022(5)
N48 0.0156(5) 0.0165(5) 0.0126(4) 0.0000(4) 0.0027(4) 0.0017(4)
C49 0.0212(6) 0.0131(6) 0.0220(6) 0.0019(5) 0.0053(5) -0.0006(5)
C50 0.0347(8) 0.0178(6) 0.0283(7) -0.0043(5) 0.0091(6) 0.0004(6)
C51 0.0275(7) 0.0187(7) 0.0396(9) 0.0089(6) 0.0090(6) -0.0014(6)
C52 0.0250(7) 0.0232(7) 0.0287(7) 0.0076(6) 0.0006(6) 0.0004(5)
C53 0.0131(5) 0.0156(6) 0.0175(5) -0.0011(4) 0.0029(4) -0.0002(4)
C54 0.0173(6) 0.0228(7) 0.0221(6) -0.0004(5) -0.0010(5) 0.0002(5)
C55 0.0165(6) 0.0177(6) 0.0295(7) 0.0003(5) 0.0052(5) -0.0023(5)
C56 0.0194(6) 0.0222(6) 0.0214(6) -0.0036(5) 0.0081(5) 0.0001(5)
C57 0.0209(6) 0.0148(6) 0.0225(6) 0.0017(5) 0.0023(5) 0.0018(5)
C58 0.0656(13) 0.0360(10) 0.0269(8) 0.0124(7) -0.0027(8) -0.0195(9)
C59 0.0654(14) 0.0168(8) 0.100(2) 0.0064(10) 0.0538(14) 0.0097(9)
C60 0.0435(10) 0.0193(8) 0.0768(15) 0.0113(9) -0.0307(10) -0.0093(7)
Co70 0.01995(9) 0.02451(10) 0.02332(10) 0.00146(7) 0.00663(7) -0.00441(7)
C71 0.0260(7) 0.0284(8) 0.0371(9) 0.0020(6) 0.0102(6) -0.0034(6)
O72 0.0347(7) 0.0439(8) 0.0486(8) -0.0015(6) 0.0243(6) -0.0064(6)
C73 0.0297(7) 0.0268(7) 0.0220(7) -0.0010(6) 0.0048(6) -0.0024(6)
O74 0.0352(7) 0.0428(8) 0.0375(7) -0.0075(6) -0.0046(5) -0.0075(6)
C75 0.0189(6) 0.0311(8) 0.0308(8) 0.0004(6) 0.0050(6) -0.0064(6)
O76 0.0247(6) 0.0459(8) 0.0325(6) 0.0066(5) -0.0004(5) -0.0039(5)
C77 0.0237(7) 0.0295(8) 0.0276(7) 0.0006(6) 0.0087(6) -0.0085(6)
O78 0.0334(6) 0.0285(6) 0.0476(8) -0.0041(5) 0.0131(6) -0.0059(5)
Co80 0.01955(9) 0.01774(9) 0.01712(8) -0.00001(6) 0.00257(6) -0.00222(7)
C81 0.0271(7) 0.0316(8) 0.0224(7) 0.0001(6) 0.0021(6) -0.0063(6)
O82 0.0464(8) 0.0597(9) 0.0202(6) -0.0059(6) 0.0025(5) -0.0112(7)
C83 0.0169(6) 0.0229(7) 0.0293(7) 0.0004(6) 0.0019(5) 0.0006(5)
O84 0.0224(5) 0.0211(5) 0.0553(8) 0.0002(5) 0.0024(5) -0.0031(4)
C85 0.0233(6) 0.0206(6) 0.0201(6) -0.0014(5) 0.0055(5) -0.0028(5)
O86 0.0284(6) 0.0295(6) 0.0318(6) 0.0067(5) 0.0024(5) 0.0037(5)
C87 0.0260(7) 0.0167(6) 0.0186(6) 0.0004(5) -0.0003(5) -0.0024(5)
O88 0.0238(5) 0.0271(5) 0.0245(5) 0.0009(4) 0.0043(4) -0.0027(4)
O91 0.0329(6) 0.0309(6) 0.0535(8) -0.0097(6) 0.0175(6) 0.0021(5)
C92 0.0388(10) 0.0768(16) 0.0344(9) -0.0288(10) 0.0159(8) -0.0211(10)
C93 0.0469(12) 0.0857(18) 0.0276(9) 0.0188(10) 0.0020(8) -0.0145(12)
C94 0.0375(9) 0.0445(10) 0.0298(8) -0.0018(7) -0.0008(7) -0.0047(8)
C95 0.0358(9) 0.0216(7) 0.0376(9) 0.0005(6) 0.0150(7) 0.0041(6)

loop_
_atom_type_symbol
_atom_type_description
_atom_type_scat_dispersion_real
_atom_type_scat_dispersion_imag
_atom_type_scat_source
C C 0.0033 0.0016 'International Tables Vol C Tables 4.2.6.8 and 6.1.1.4'
H H 0.0000 0.0000 'International Tables Vol C Tables 4.2.6.8 and 6.1.1.4'
N N 0.0061 0.0033 'International Tables Vol C Tables 4.2.6.8 and 6.1.1.4'
O O 0.0106 0.0060 'International Tables Vol C Tables 4.2.6.8 and 6.1.1.4'
Co Co 0.3494 0.9721 'International Tables Vol C Tables 4.2.6.8 and 6.1.1.4'

loop_
_exptl_crystal_face_index_h
_exptl_crystal_face_index_k
_exptl_crystal_face_index_l
_exptl_crystal_face_perp_dist
-1.00 -1.00 0.00 0.0200
1.00 1.00 0.00 0.0200
1.00 -1.00 0.00 0.0800
-1.00 1.00 0.00 0.0600
1.00 -1.00 -2.00 0.0600
0.00 -1.00 1.00 0.1250

loop_
_geom_angle_atom_site_label_1
_geom_angle_atom_site_label_2
_geom_angle_atom_site_label_3
_geom_angle
N42 Co1 N12 166.26(4)
N42 Co1 N31 75.56(4)
N12 Co1 N31 113.24(4)
N42 Co1 N18 116.20(4)
N12 Co1 N18 75.76(4)
N31 Co1 N18 87.19(4)
N42 Co1 N48 75.65(4)
N12 Co1 N48 97.12(4)
N31 Co1 N48 149.24(4)
N18 Co1 N48 95.95(4)
N42 Co1 N1 93.81(4)
N12 Co1 N1 75.18(4)
N31 Co1 N1 95.95(4)
N18 Co1 N1 149.54(4)
N48 Co1 N1 96.52(4)
C2 N1 C6 117.52(11)
C2 N1 Co1 126.43(9)
C6 N1 Co1 115.33(8)
N1 C2 C3 123.36(12)
C2 C3 C4 119.96(12)
C3 C4 C5 116.55(12)
C3 C4 C19 122.30(11)
C5 C4 C19 121.14(12)
C6 C5 C4 120.46(12)
N1 C6 C5 122.05(11)
N1 C6 C7 114.25(11)
C5 C6 C7 123.70(12)
N12 C7 C8 121.24(11)
N12 C7 C6 113.61(11)
C8 C7 C6 125.15(11)
C7 C8 C9 119.89(12)
C10 C9 C8 117.36(12)
C10 C9 C23 120.74(14)
C8 C9 C23 121.88(14)
C10 C9 C23' 121.2(5)
C8 C9 C23' 121.4(5)
C23 C9 C23' 0.5(6)
C11 C10 C9 120.03(12)
N12 C11 C10 121.22(12)
N12 C11 C13 113.43(11)
C10 C11 C13 125.35(11)
C7 N12 C11 120.19(11)
C7 N12 Co1 119.86(8)
C11 N12 Co1 119.29(9)
N18 C13 C14 122.38(12)
N18 C13 C11 114.40(11)
C14 C13 C11 123.15(12)
C13 C14 C15 120.09(12)
C16 C15 C14 116.64(12)
C16 C15 C27 121.59(12)
C14 C15 C27 121.71(12)
C17 C16 C15 120.36(12)
N18 C17 C16 122.80(12)
C17 N18 C13 117.72(11)
C17 N18 Co1 125.77(9)
C13 N18 Co1 116.17(8)
C4 C19 C20 109.43(12)
C4 C19 C21 111.39(12)
C20 C19 C21 108.78(13)
C4 C19 C22 108.95(11)
C20 C19 C22 109.79(13)
C21 C19 C22 108.48(13)
C26 C23 C9 111.90(16)
C26 C23 C24 108.16(19)
C9 C23 C24 110.52(16)
C26 C23 C25 109.76(19)
C9 C23 C25 107.96(16)
C24 C23 C25 108.49(17)
C26' C23' C9 106.4(8)
C26' C23' C24' 108.0(8)
C9 C23' C24' 115.9(8)
C26' C23' C25' 108.4(9)
C9 C23' C25' 111.5(8)
C24' C23' C25' 106.4(8)
C15 C27 C28 112.07(12)
C15 C27 C29 111.13(13)
C28 C27 C29 107.84(14)
C15 C27 C30 106.64(12)
C28 C27 C30 109.73(15)
C29 C27 C30 109.41(16)
C32 N31 C36 117.85(12)
C32 N31 Co1 125.78(9)
C36 N31 Co1 116.27(8)
N31 C32 C33 123.39(12)
C34 C33 C32 119.68(12)
C33 C34 C35 116.75(12)
C33 C34 C49 122.33(12)
C35 C34 C49 120.90(12)
C36 C35 C34 120.41(12)
N31 C36 C35 121.78(11)
N31 C36 C37 113.78(11)
C35 C36 C37 124.41(11)
N42 C37 C38 121.15(11)
N42 C37 C36 113.62(11)
C38 C37 C36 125.22(11)
C37 C38 C39 119.71(11)
C40 C39 C38 117.96(11)
C40 C39 C53 123.15(11)
C38 C39 C53 118.88(11)
C41 C40 C39 119.22(12)
N42 C41 C40 121.42(11)
N42 C41 C43 113.42(11)
C40 C41 C43 125.16(11)
C41 N42 C37 120.49(11)
C41 N42 Co1 119.89(8)
C37 N42 Co1 119.16(8)
N48 C43 C44 121.95(12)
N48 C43 C41 114.29(11)
C44 C43 C41 123.74(11)
C43 C44 C45 120.22(12)
C46 C45 C44 116.58(12)
C46 C45 C57 121.15(12)
C44 C45 C57 122.17(12)
C47 C46 C45 120.12(12)
N48 C47 C46 123.19(12)
C47 N48 C43 117.90(12)
C47 N48 Co1 125.67(9)
C43 N48 Co1 116.10(8)
C34 C49 C52 110.36(12)
C34 C49 C51 112.05(12)
C52 C49 C51 108.80(12)
C34 C49 C50 107.66(11)
C52 C49 C50 108.82(12)
C51 C49 C50 109.09(12)
C39 C53 C55 111.72(11)
C39 C53 C54 109.48(11)
C55 C53 C54 108.82(11)
C39 C53 C56 108.15(11)
C55 C53 C56 109.42(11)
C54 C53 C56 109.21(11)
C59 C57 C60 110.28(17)
C59 C57 C45 111.63(13)
C60 C57 C45 112.77(12)
C59 C57 C58 108.77(17)
C60 C57 C58 106.46(16)
C45 C57 C58 106.66(12)
C77 Co70 C75 110.02(8)
C77 Co70 C71 111.31(8)
C75 Co70 C71 110.39(8)
C77 Co70 C73 104.89(8)
C75 Co70 C73 112.01(7)
C71 Co70 C73 108.10(8)
O72 C71 Co70 178.78(18)
O74 C73 Co70 177.02(16)
O76 C75 Co70 177.85(16)
O78 C77 Co70 177.59(16)
C83 Co80 C85 108.83(7)
C83 Co80 C81 108.38(7)
C85 Co80 C81 110.11(7)
C83 Co80 C87 110.80(7)
C85 Co80 C87 109.07(7)
C81 Co80 C87 109.65(7)
O82 C81 Co80 179.36(17)
O84 C83 Co80 178.94(15)
O86 C85 Co80 178.22(14)
O88 C87 Co80 179.48(15)
C95 O91 C92 108.17(16)
O91 C92 C93 106.62(15)
C94 C93 C92 102.59(18)
C95 C94 C93 100.75(16)
O91 C95 C94 106.78(15)

loop_
_geom_bond_atom_site_label_1
_geom_bond_atom_site_label_2
_geom_bond_distance
Co1 N42 2.0594(11)
Co1 N12 2.0652(11)
Co1 N31 2.1273(12)
Co1 N18 2.1368(11)
Co1 N48 2.1378(12)
Co1 N1 2.1673(11)
N1 C2 1.3366(16)
N1 C6 1.3548(16)
C2 C3 1.3870(18)
C3 C4 1.3879(18)
C4 C5 1.4016(17)
C4 C19 1.5252(18)
C5 C6 1.3864(17)
C6 C7 1.4895(17)
C7 N12 1.3412(16)
C7 C8 1.3891(18)
C8 C9 1.4018(17)
C9 C10 1.3971(18)
C9 C23 1.528(2)
C9 C23' 1.534(8)
C10 C11 1.3886(18)
C11 N12 1.3420(16)
C11 C13 1.4808(18)
C13 N18 1.3513(16)
C13 C14 1.3887(17)
C14 C15 1.3967(19)
C15 C16 1.3904(19)
C15 C27 1.5261(18)
C16 C17 1.3851(18)
C17 N18 1.3374(17)
C19 C20 1.531(2)
C19 C21 1.533(2)
C19 C22 1.533(2)
C23 C26 1.524(3)
C23 C24 1.531(3)
C23 C25 1.533(3)
C23' C26' 1.529(9)
C23' C24' 1.537(9)
C23' C25' 1.538(9)
C27 C28 1.526(2)
C27 C29 1.526(2)
C27 C30 1.533(2)
N31 C32 1.3315(17)
N31 C36 1.3533(16)
C32 C33 1.387(2)
C33 C34 1.3861(18)
C34 C35 1.4028(18)
C34 C49 1.5254(18)
C35 C36 1.3838(18)
C36 C37 1.4824(17)
C37 N42 1.3409(16)
C37 C38 1.3858(17)
C38 C39 1.4009(17)
C39 C40 1.3988(18)
C39 C53 1.5280(17)
C40 C41 1.3940(17)
C41 N42 1.3366(16)
C41 C43 1.4874(17)
C43 N48 1.3514(16)
C43 C44 1.3906(18)
C44 C45 1.4020(18)
C45 C46 1.3895(19)
C45 C57 1.5254(19)
C46 C47 1.3829(19)
C47 N48 1.3347(17)
C49 C52 1.528(2)
C49 C51 1.529(2)
C49 C50 1.537(2)
C53 C55 1.5303(19)
C53 C54 1.5365(19)
C53 C56 1.5383(19)
C57 C59 1.517(2)
C57 C60 1.518(2)
C57 C58 1.537(2)
Co70 C77 1.7522(17)
Co70 C75 1.7602(17)
Co70 C71 1.7694(17)
Co70 C73 1.7754(17)
C71 O72 1.150(2)
C73 O74 1.147(2)
C75 O76 1.160(2)
C77 O78 1.158(2)
Co80 C83 1.7500(15)
Co80 C85 1.7675(15)
Co80 C81 1.7715(16)
Co80 C87 1.7741(15)
C81 O82 1.150(2)
C83 O84 1.1602(19)
C85 O86 1.1524(19)
C87 O88 1.1511(18)
O91 C95 1.432(2)
O91 C92 1.442(3)
C92 C93 1.521(4)
C93 C94 1.515(3)
C94 C95 1.507(3)
